data_1567055
loop_
_publ_author_name
'Bischof, Tobias'
'Guo, Xueying'
'Krummenacher, Ivo'
'Be\&sler, Lukas'
'Lin, Zhenyang'
'Finze, Maik'
'Braunschweig, Holger'

_publ_section_title
;
 Alkene insertion reactivity of a o-carboranyl-substituted 9-borafluorene
;
_journal_name_full 'Chemical Science'
_journal_paper_doi 10.1039/D2SC02750J
_journal_year 2022
_chemical_formula_moiety 'C21 H33 B11, 0.5(C6 H6)'
_chemical_formula_sum 'C24 H36 B11'
_chemical_formula_weight 443.44
_space_group_crystal_system monoclinic
_space_group_IT_number 14
_space_group_name_Hall '-P 2yn'
_space_group_name_H-M_alt 'P 1 21/n 1'
_atom_sites_solution_hydrogens geom
_atom_sites_solution_primary dual
_atom_sites_solution_secondary difmap
_audit_creation_method SHELXL-2018/3
_audit_update_record
;
2022-05-12 deposited with the CCDC.	2022-06-02 downloaded from the CCDC.
;
_cell_angle_alpha 90
_cell_angle_beta 116.555(2)
_cell_angle_gamma 90
_cell_formula_units_Z 4
_cell_length_a 12.6143(2)
_cell_length_b 21.4357(3)
_cell_length_c 13.0722(2)
_cell_measurement_reflns_used 16678
_cell_measurement_temperature 100(2)
_cell_measurement_theta_max 75.8990
_cell_measurement_theta_min 4.1000
_cell_volume 3161.79(10)
_computing_cell_refinement 'CrysAlisPro 1.171.40.45a (Rigaku OD, 2019)'
_computing_data_collection 'CrysAlisPro 1.171.40.45a (Rigaku OD, 2019)'
_computing_data_reduction 'CrysAlisPro 1.171.40.45a (Rigaku OD, 2019)'
_computing_molecular_graphics 'SHELXL-2018/3 (Sheldrick, 2018)'
_computing_publication_material 'SHELXL-2018/3 (Sheldrick, 2018)'
_computing_structure_refinement 'SHELXL-2018/3 (Sheldrick, 2018)'
_computing_structure_solution 'SHELXT 2014/5 (Sheldrick, 2014)'
_diffrn_ambient_temperature 100(2)
_diffrn_measured_fraction_theta_full 1.000
_diffrn_measured_fraction_theta_max 1.000
_diffrn_measurement_device_type 'XtaLAB Synergy, Dualflex, HyPix'
_diffrn_measurement_method '\w scans'
_diffrn_radiation_type CuK\a
_diffrn_radiation_wavelength 1.54184
_diffrn_reflns_av_R_equivalents 0.0395
_diffrn_reflns_av_unetI/netI 0.0323
_diffrn_reflns_Laue_measured_fraction_full 1.000
_diffrn_reflns_Laue_measured_fraction_max 1.000
_diffrn_reflns_limit_h_max 13
_diffrn_reflns_limit_h_min -15
_diffrn_reflns_limit_k_max 26
_diffrn_reflns_limit_k_min -26
_diffrn_reflns_limit_l_max 16
_diffrn_reflns_limit_l_min -15
_diffrn_reflns_number 30581
_diffrn_reflns_point_group_measured_fraction_full 1.000
_diffrn_reflns_point_group_measured_fraction_max 1.000
_diffrn_reflns_theta_full 72.000
_diffrn_reflns_theta_max 72.126
_diffrn_reflns_theta_min 4.050
_diffrn_source 'micro-focus sealed X-ray tube'
_exptl_absorpt_coefficient_mu 0.334
_exptl_absorpt_correction_T_max 1.000
_exptl_absorpt_correction_T_min 0.526
_exptl_absorpt_correction_type gaussian
_exptl_absorpt_process_details sadabs
_exptl_crystal_colour colourless
_exptl_crystal_density_diffrn 0.932
_exptl_crystal_description block
_exptl_crystal_F_000 940
_exptl_crystal_size_max 0.292
_exptl_crystal_size_mid 0.163
_exptl_crystal_size_min 0.101
_refine_diff_density_max 0.525
_refine_diff_density_min -0.283
_refine_diff_density_rms 0.045
_refine_ls_extinction_method none
_refine_ls_goodness_of_fit_ref 1.044
_refine_ls_hydrogen_treatment mixed
_refine_ls_matrix_type full
_refine_ls_number_parameters 330
_refine_ls_number_reflns 6233
_refine_ls_number_restraints 0
_refine_ls_restrained_S_all 1.044
_refine_ls_R_factor_all 0.0583
_refine_ls_R_factor_gt 0.0519
_refine_ls_shift/su_max 0.000
_refine_ls_shift/su_mean 0.000
_refine_ls_structure_factor_coef Fsqd
_refine_ls_weighting_details 'w=1/[\s^2^(Fo^2^)+(0.0674P)^2^+1.7932P] where P=(Fo^2^+2Fc^2^)/3'
_refine_ls_weighting_scheme calc
_refine_ls_wR_factor_gt 0.1383
_refine_ls_wR_factor_ref 0.1439
_reflns_Friedel_coverage 0.000
_reflns_number_gt 5482
_reflns_number_total 6233
_reflns_threshold_expression 'I > 2\s(I)'
_cod_data_source_file d2sc02750j2.cif
_cod_data_source_block 3
_cod_original_sg_symbol_H-M 'P 21/n'
_cod_database_code 1567055
_shelx_shelxl_version_number 2018/3
_shelx_space_group_comment
;
The symmetry employed for this shelxl refinement is uniquely defined
by the following loop, which should always be used as a source of
symmetry information in preference to the above space-group names.
They are only intended as comments.
;

loop_
_space_group_symop_operation_xyz
'x, y, z'
'-x+1/2, y+1/2, -z+1/2'
'-x, -y, -z'
'x-1/2, -y-1/2, z-1/2'

loop_
_atom_site_label
_atom_site_type_symbol
_atom_site_fract_x
_atom_site_fract_y
_atom_site_fract_z
_atom_site_U_iso_or_equiv
_atom_site_adp_type
_atom_site_occupancy
_atom_site_site_symmetry_order
_atom_site_calc_flag
_atom_site_refinement_flags_posn
_atom_site_refinement_flags_adp
_atom_site_refinement_flags_occupancy
_atom_site_disorder_assembly
_atom_site_disorder_group
B1_1 B 0.62260(14) 0.32568(7) 0.32164(13) 0.0198(3) Uani 1 1 d . . . . .
C1_1 C 0.61383(12) 0.39673(7) 0.29501(12) 0.0215(3) Uani 1 1 d . . . . .
C2_1 C 0.61883(13) 0.41995(7) 0.19672(13) 0.0249(3) Uani 1 1 d . . . . .
H2_1 H 0.635609 0.392183 0.149200 0.030 Uiso 1 1 calc R U . . .
C3_1 C 0.59974(14) 0.48258(7) 0.16775(13) 0.0285(3) Uani 1 1 d . . . . .
H3_1 H 0.600776 0.497207 0.099603 0.034 Uiso 1 1 calc R U . . .
C4_1 C 0.57913(14) 0.52380(7) 0.23875(14) 0.0292(3) Uani 1 1 d . . . . .
H4_1 H 0.565946 0.566723 0.218996 0.035 Uiso 1 1 calc R U . . .
C5_1 C 0.57768(13) 0.50268(7) 0.33832(13) 0.0255(3) Uani 1 1 d . . . . .
H5_1 H 0.566277 0.531515 0.387700 0.031 Uiso 1 1 calc R U . . .
C6_1 C 0.59278(12) 0.43962(7) 0.36666(12) 0.0218(3) Uani 1 1 d . . . . .
C7_1 C 0.59581(12) 0.41857(7) 0.47664(12) 0.0218(3) Uani 1 1 d . . . . .
C8_1 C 0.67365(13) 0.44826(7) 0.57762(13) 0.0255(3) Uani 1 1 d . . . . .
H8_1 H 0.718128 0.483179 0.573793 0.031 Uiso 1 1 calc R U . . .
C9_1 C 0.68711(14) 0.42766(8) 0.68329(13) 0.0283(3) Uani 1 1 d . . . . .
H9_1 H 0.740271 0.448244 0.751353 0.034 Uiso 1 1 calc R U . . .
C10_1 C 0.62220(14) 0.37678(7) 0.68843(13) 0.0281(3) Uani 1 1 d . . . . .
H10_1 H 0.632210 0.361679 0.760530 0.034 Uiso 1 1 calc R U . . .
C11_1 C 0.54240(13) 0.34763(7) 0.58857(13) 0.0256(3) Uani 1 1 d . . . . .
H11_1 H 0.497941 0.313006 0.593575 0.031 Uiso 1 1 calc R U . . .
C12_1 C 0.52604(12) 0.36810(7) 0.48098(13) 0.0227(3) Uani 1 1 d . . . . .
C13_1 C 0.44286(13) 0.33800(7) 0.36735(13) 0.0246(3) Uani 1 1 d . . . . .
H13_1 H 0.422079 0.372421 0.309963 0.029 Uiso 1 1 calc R U . . .
C14_1 C 0.51967(12) 0.29242(7) 0.33639(13) 0.0226(3) Uani 1 1 d . . . . .
H14A_1 H 0.468185 0.270644 0.264325 0.027 Uiso 1 1 calc R U . . .
H14B_1 H 0.553995 0.260536 0.397298 0.027 Uiso 1 1 calc R U . . .
C1_2 C 0.73385(12) 0.28488(6) 0.33028(12) 0.0193(3) Uani 1 1 d . . . . .
C2_2 C 0.86070(12) 0.29300(7) 0.44960(12) 0.0211(3) Uani 1 1 d . . . . .
C3_2 C 0.86353(13) 0.33966(7) 0.53806(13) 0.0262(3) Uani 1 1 d . . . . .
H3A_2 H 0.858231 0.382074 0.508154 0.039 Uiso 1 1 calc R U . . .
H3B_2 H 0.937813 0.335040 0.608211 0.039 Uiso 1 1 calc R U . . .
H3C_2 H 0.796385 0.332020 0.554962 0.039 Uiso 1 1 calc R U . . .
B4_2 B 0.71746(14) 0.20910(7) 0.28324(14) 0.0217(3) Uani 1 1 d . . . . .
H4_2 H 0.629641 0.185320 0.236769 0.035(5) Uiso 1 1 calc R . . . .
B5_2 B 0.76367(14) 0.26882(8) 0.21706(14) 0.0215(3) Uani 1 1 d . . . . .
H5_2 H 0.706339 0.284375 0.127200 0.030(5) Uiso 1 1 calc R . . . .
B6_2 B 0.85331(14) 0.32245(8) 0.32411(14) 0.0215(3) Uani 1 1 d . . . . .
H6_2 H 0.855076 0.373370 0.305743 0.032(5) Uiso 1 1 calc R . . . .
B7_2 B 0.93387(14) 0.22317(8) 0.48929(14) 0.0238(3) Uani 1 1 d . . . . .
H7_2 H 0.989821 0.208847 0.580190 0.034(5) Uiso 1 1 calc R . . . .
B8_2 B 0.98129(14) 0.28249(8) 0.42387(15) 0.0238(3) Uani 1 1 d . . . . .
H8_2 H 1.068240 0.306943 0.471429 0.040(5) Uiso 1 1 calc R . . . .
B9_2 B 0.92133(14) 0.26554(8) 0.27535(14) 0.0233(3) Uani 1 1 d . . . . .
H9_2 H 0.969025 0.278481 0.223841 0.026(4) Uiso 1 1 calc R . . . .
B10_2 B 0.83687(15) 0.19515(8) 0.24930(15) 0.0242(3) Uani 1 1 d . . . . .
H10_2 H 0.828684 0.161727 0.180291 0.028(4) Uiso 1 1 calc R . . . .
B11_2 B 0.84546(15) 0.16862(8) 0.38253(15) 0.0241(3) Uani 1 1 d . . . . .
H11_2 H 0.843188 0.117868 0.401790 0.033(5) Uiso 1 1 calc R . . . .
B12_2 B 0.97165(15) 0.20359(8) 0.37751(15) 0.0245(3) Uani 1 1 d . . . . .
H12_2 H 1.052572 0.175643 0.393395 0.034(5) Uiso 1 1 calc R . . . .
B3_2 B 0.77798(14) 0.22589(8) 0.43093(14) 0.0219(3) Uani 1 1 d . . . . .
H3_2 H 0.730440 0.213673 0.482921 0.046(6) Uiso 1 1 calc R . . . .
C1_3 C 0.32176(13) 0.31186(7) 0.35144(14) 0.0277(3) Uani 1 1 d . . . . .
C2_3 C 0.26019(14) 0.36059(8) 0.39205(15) 0.0314(3) Uani 1 1 d . . . . .
H2A_3 H 0.256492 0.400424 0.353801 0.047 Uiso 1 1 calc R U . . .
H2B_3 H 0.304996 0.366013 0.474978 0.047 Uiso 1 1 calc R U . . .
H2C_3 H 0.179668 0.346516 0.373347 0.047 Uiso 1 1 calc R U . . .
C3_3 C 0.24476(14) 0.30025(9) 0.22404(15) 0.0350(4) Uani 1 1 d . . . . .
H3A_3 H 0.239024 0.338702 0.181310 0.053 Uiso 1 1 calc R U . . .
H3B_3 H 0.165344 0.287287 0.211446 0.053 Uiso 1 1 calc R U . . .
H3C_3 H 0.280500 0.267315 0.197605 0.053 Uiso 1 1 calc R U . . .
C4_3 C 0.32877(15) 0.24914(8) 0.41249(16) 0.0364(4) Uani 1 1 d . . . . .
H4A_3 H 0.248485 0.234221 0.392646 0.055 Uiso 1 1 calc R U . . .
H4B_3 H 0.372001 0.255080 0.495432 0.055 Uiso 1 1 calc R U . . .
H4C_3 H 0.370282 0.218359 0.388110 0.055 Uiso 1 1 calc R U . . .
C1_4 C 1.03402(18) 0.46960(9) 0.4277(2) 0.0479(5) Uani 1 1 d . . . . .
H1_4 H 1.057019 0.448755 0.376662 0.057 Uiso 1 1 calc R U . . .
C2_4 C 1.10033(18) 0.46247(9) 0.5422(2) 0.0482(5) Uani 1 1 d . . . . .
H2_4 H 1.168776 0.436664 0.570799 0.058 Uiso 1 1 calc R U . . .
C3_4 C 1.06773(18) 0.49288(10) 0.6166(2) 0.0502(5) Uani 1 1 d . . . . .
H3_4 H 1.113621 0.488484 0.696873 0.060 Uiso 1 1 calc R U . . .

loop_
_atom_site_aniso_label
_atom_site_aniso_U_11
_atom_site_aniso_U_22
_atom_site_aniso_U_33
_atom_site_aniso_U_23
_atom_site_aniso_U_13
_atom_site_aniso_U_12
B1_1 0.0197(7) 0.0237(8) 0.0192(7) -0.0016(6) 0.0115(6) 0.0004(6)
C1_1 0.0176(6) 0.0237(7) 0.0264(7) 0.0014(5) 0.0129(6) 0.0010(5)
C2_1 0.0252(7) 0.0261(7) 0.0289(7) 0.0030(6) 0.0169(6) 0.0019(6)
C3_1 0.0296(8) 0.0307(8) 0.0295(8) 0.0074(6) 0.0170(6) 0.0017(6)
C4_1 0.0300(8) 0.0223(7) 0.0375(9) 0.0060(6) 0.0170(7) 0.0019(6)
C5_1 0.0253(7) 0.0218(7) 0.0327(8) 0.0002(6) 0.0160(6) 0.0006(5)
C6_1 0.0183(6) 0.0219(7) 0.0282(7) 0.0000(5) 0.0132(6) -0.0004(5)
C7_1 0.0215(7) 0.0209(7) 0.0277(7) 0.0001(5) 0.0153(6) 0.0028(5)
C8_1 0.0268(7) 0.0222(7) 0.0316(8) -0.0039(6) 0.0166(6) -0.0005(6)
C9_1 0.0265(7) 0.0330(8) 0.0266(7) -0.0056(6) 0.0128(6) 0.0008(6)
C10_1 0.0315(8) 0.0317(8) 0.0252(7) 0.0018(6) 0.0163(6) 0.0055(6)
C11_1 0.0273(7) 0.0246(7) 0.0319(8) 0.0012(6) 0.0196(6) 0.0007(6)
C12_1 0.0212(7) 0.0240(7) 0.0286(7) -0.0009(6) 0.0161(6) 0.0019(5)
C13_1 0.0224(7) 0.0273(7) 0.0302(7) -0.0029(6) 0.0174(6) -0.0011(6)
C14_1 0.0214(7) 0.0229(7) 0.0281(7) 0.0001(6) 0.0152(6) 0.0007(5)
C1_2 0.0188(6) 0.0195(6) 0.0224(7) -0.0004(5) 0.0118(5) -0.0008(5)
C2_2 0.0186(6) 0.0236(7) 0.0230(7) -0.0012(5) 0.0110(5) 0.0008(5)
C3_2 0.0242(7) 0.0293(8) 0.0257(7) -0.0059(6) 0.0117(6) 0.0021(6)
B4_2 0.0225(7) 0.0206(7) 0.0252(8) -0.0023(6) 0.0136(6) -0.0002(6)
B5_2 0.0213(7) 0.0232(8) 0.0237(8) -0.0010(6) 0.0135(6) 0.0002(6)
B6_2 0.0189(7) 0.0234(8) 0.0261(8) -0.0006(6) 0.0135(6) -0.0018(6)
B7_2 0.0219(8) 0.0260(8) 0.0254(8) 0.0004(6) 0.0122(6) 0.0035(6)
B8_2 0.0197(7) 0.0274(8) 0.0278(8) -0.0010(6) 0.0136(7) 0.0009(6)
B9_2 0.0211(7) 0.0277(8) 0.0260(8) -0.0001(6) 0.0147(6) 0.0017(6)
B10_2 0.0237(8) 0.0261(8) 0.0274(8) -0.0026(6) 0.0156(7) 0.0018(6)
B11_2 0.0249(8) 0.0224(8) 0.0291(8) -0.0007(6) 0.0159(7) 0.0026(6)
B12_2 0.0228(8) 0.0270(8) 0.0276(8) -0.0016(6) 0.0147(7) 0.0037(6)
B3_2 0.0220(8) 0.0225(8) 0.0248(8) 0.0020(6) 0.0136(6) 0.0028(6)
C1_3 0.0237(7) 0.0308(8) 0.0341(8) -0.0043(6) 0.0179(6) -0.0011(6)
C2_3 0.0247(7) 0.0345(8) 0.0435(9) -0.0057(7) 0.0230(7) -0.0010(6)
C3_3 0.0253(8) 0.0449(10) 0.0379(9) -0.0086(7) 0.0168(7) -0.0066(7)
C4_3 0.0336(9) 0.0344(9) 0.0458(10) 0.0011(7) 0.0218(8) -0.0069(7)
C1_4 0.0403(10) 0.0389(10) 0.0763(15) -0.0171(9) 0.0368(10) -0.0054(8)
C2_4 0.0344(9) 0.0386(10) 0.0766(15) -0.0150(10) 0.0292(10) -0.0054(8)
C3_4 0.0388(10) 0.0471(11) 0.0681(14) -0.0121(10) 0.0268(10) -0.0082(8)

loop_
_atom_type_symbol
_atom_type_description
_atom_type_scat_dispersion_real
_atom_type_scat_dispersion_imag
_atom_type_scat_source
C C 0.0181 0.0091 'International Tables Vol C Tables 4.2.6.8 and 6.1.1.4'
H H 0.0000 0.0000 'International Tables Vol C Tables 4.2.6.8 and 6.1.1.4'
B B 0.0090 0.0039 'International Tables Vol C Tables 4.2.6.8 and 6.1.1.4'

loop_
_geom_angle_atom_site_label_1
_geom_angle_atom_site_label_2
_geom_angle_atom_site_label_3
_geom_angle
_geom_angle_site_symmetry_1
_geom_angle_site_symmetry_3
_geom_angle_publ_flag
C1_1 B1_1 C14_1 119.55(12) . . ?
C1_1 B1_1 C1_2 121.26(12) . . ?
C14_1 B1_1 C1_2 119.16(12) . . ?
C2_1 C1_1 C6_1 118.16(13) . . ?
C2_1 C1_1 B1_1 121.58(13) . . ?
C6_1 C1_1 B1_1 120.14(12) . . ?
C3_1 C2_1 C1_1 121.29(14) . . ?
C3_1 C2_1 H2_1 119.4 . . ?
C1_1 C2_1 H2_1 119.4 . . ?
C2_1 C3_1 C4_1 119.70(14) . . ?
C2_1 C3_1 H3_1 120.1 . . ?
C4_1 C3_1 H3_1 120.1 . . ?
C5_1 C4_1 C3_1 120.35(14) . . ?
C5_1 C4_1 H4_1 119.8 . . ?
C3_1 C4_1 H4_1 119.8 . . ?
C4_1 C5_1 C6_1 120.63(14) . . ?
C4_1 C5_1 H5_1 119.7 . . ?
C6_1 C5_1 H5_1 119.7 . . ?
C5_1 C6_1 C1_1 119.80(13) . . ?
C5_1 C6_1 C7_1 119.48(13) . . ?
C1_1 C6_1 C7_1 120.55(13) . . ?
C8_1 C7_1 C12_1 119.90(13) . . ?
C8_1 C7_1 C6_1 118.51(13) . . ?
C12_1 C7_1 C6_1 121.54(13) . . ?
C9_1 C8_1 C7_1 121.16(14) . . ?
C9_1 C8_1 H8_1 119.4 . . ?
C7_1 C8_1 H8_1 119.4 . . ?
C10_1 C9_1 C8_1 119.21(14) . . ?
C10_1 C9_1 H9_1 120.4 . . ?
C8_1 C9_1 H9_1 120.4 . . ?
C9_1 C10_1 C11_1 120.30(14) . . ?
C9_1 C10_1 H10_1 119.9 . . ?
C11_1 C10_1 H10_1 119.9 . . ?
C10_1 C11_1 C12_1 121.53(14) . . ?
C10_1 C11_1 H11_1 119.2 . . ?
C12_1 C11_1 H11_1 119.2 . . ?
C11_1 C12_1 C7_1 117.82(14) . . ?
C11_1 C12_1 C13_1 125.07(13) . . ?
C7_1 C12_1 C13_1 117.03(13) . . ?
C12_1 C13_1 C1_3 119.37(12) . . ?
C12_1 C13_1 C14_1 106.39(11) . . ?
C1_3 C13_1 C14_1 115.46(12) . . ?
C12_1 C13_1 H13_1 104.7 . . ?
C1_3 C13_1 H13_1 104.7 . . ?
C14_1 C13_1 H13_1 104.7 . . ?
C13_1 C14_1 B1_1 113.20(12) . . ?
C13_1 C14_1 H14A_1 108.9 . . ?
B1_1 C14_1 H14A_1 108.9 . . ?
C13_1 C14_1 H14B_1 108.9 . . ?
B1_1 C14_1 H14B_1 108.9 . . ?
H14A_1 C14_1 H14B_1 107.8 . . ?
B1_1 C1_2 C2_2 116.66(11) . . ?
B1_1 C1_2 B4_2 121.73(11) . . ?
C2_2 C1_2 B4_2 110.16(10) . . ?
B1_1 C1_2 B5_2 124.54(11) . . ?
C2_2 C1_2 B5_2 109.76(10) . . ?
B4_2 C1_2 B5_2 62.56(9) . . ?
B1_1 C1_2 B3_2 115.08(11) . . ?
C2_2 C1_2 B3_2 61.14(9) . . ?
B4_2 C1_2 B3_2 61.73(9) . . ?
B5_2 C1_2 B3_2 112.93(11) . . ?
B1_1 C1_2 B6_2 119.30(11) . . ?
C2_2 C1_2 B6_2 60.52(8) . . ?
B4_2 C1_2 B6_2 112.90(10) . . ?
B5_2 C1_2 B6_2 61.67(9) . . ?
B3_2 C1_2 B6_2 112.50(11) . . ?
C3_2 C2_2 C1_2 117.81(11) . . ?
C3_2 C2_2 B7_2 121.29(12) . . ?
C1_2 C2_2 B7_2 110.68(11) . . ?
C3_2 C2_2 B8_2 121.05(12) . . ?
C1_2 C2_2 B8_2 111.52(11) . . ?
B7_2 C2_2 B8_2 62.55(9) . . ?
C3_2 C2_2 B6_2 117.22(12) . . ?
C1_2 C2_2 B6_2 61.78(8) . . ?
B7_2 C2_2 B6_2 113.68(11) . . ?
B8_2 C2_2 B6_2 62.33(9) . . ?
C3_2 C2_2 B3_2 117.59(11) . . ?
C1_2 C2_2 B3_2 61.05(8) . . ?
B7_2 C2_2 B3_2 61.65(9) . . ?
B8_2 C2_2 B3_2 113.31(11) . . ?
B6_2 C2_2 B3_2 113.49(11) . . ?
C2_2 C3_2 H3A_2 109.5 . . ?
C2_2 C3_2 H3B_2 109.5 . . ?
H3A_2 C3_2 H3B_2 109.5 . . ?
C2_2 C3_2 H3C_2 109.5 . . ?
H3A_2 C3_2 H3C_2 109.5 . . ?
H3B_2 C3_2 H3C_2 109.5 . . ?
C1_2 B4_2 B3_2 59.46(9) . . ?
C1_2 B4_2 B10_2 105.61(11) . . ?
B3_2 B4_2 B10_2 107.88(11) . . ?
C1_2 B4_2 B11_2 105.98(11) . . ?
B3_2 B4_2 B11_2 59.65(9) . . ?
B10_2 B4_2 B11_2 60.40(9) . . ?
C1_2 B4_2 B5_2 58.74(8) . . ?
B3_2 B4_2 B5_2 107.99(11) . . ?
B10_2 B4_2 B5_2 60.11(9) . . ?
B11_2 B4_2 B5_2 108.48(11) . . ?
C1_2 B4_2 H4_2 123.8 . . ?
B3_2 B4_2 H4_2 121.7 . . ?
B10_2 B4_2 H4_2 122.1 . . ?
B11_2 B4_2 H4_2 121.9 . . ?
B5_2 B4_2 H4_2 121.5 . . ?
C1_2 B5_2 B6_2 59.85(8) . . ?
C1_2 B5_2 B10_2 105.30(11) . . ?
B6_2 B5_2 B10_2 107.92(11) . . ?
C1_2 B5_2 B4_2 58.70(8) . . ?
B6_2 B5_2 B4_2 108.30(11) . . ?
B10_2 B5_2 B4_2 59.75(9) . . ?
C1_2 B5_2 B9_2 105.76(11) . . ?
B6_2 B5_2 B9_2 59.53(9) . . ?
B10_2 B5_2 B9_2 60.24(9) . . ?
B4_2 B5_2 B9_2 107.95(11) . . ?
C1_2 B5_2 H5_2 123.8 . . ?
B6_2 B5_2 H5_2 121.3 . . ?
B10_2 B5_2 H5_2 122.4 . . ?
B4_2 B5_2 H5_2 121.7 . . ?
B9_2 B5_2 H5_2 122.2 . . ?
C2_2 B6_2 C1_2 57.70(8) . . ?
C2_2 B6_2 B9_2 105.23(11) . . ?
C1_2 B6_2 B9_2 105.50(11) . . ?
C2_2 B6_2 B5_2 104.97(11) . . ?
C1_2 B6_2 B5_2 58.48(8) . . ?
B9_2 B6_2 B5_2 60.57(9) . . ?
C2_2 B6_2 B8_2 58.63(9) . . ?
C1_2 B6_2 B8_2 105.32(11) . . ?
B9_2 B6_2 B8_2 60.23(9) . . ?
B5_2 B6_2 B8_2 108.44(11) . . ?
C2_2 B6_2 H6_2 124.3 . . ?
C1_2 B6_2 H6_2 124.1 . . ?
B9_2 B6_2 H6_2 122.4 . . ?
B5_2 B6_2 H6_2 122.0 . . ?
B8_2 B6_2 H6_2 121.9 . . ?
C2_2 B7_2 B3_2 59.63(9) . . ?
C2_2 B7_2 B12_2 105.27(11) . . ?
B3_2 B7_2 B12_2 108.00(12) . . ?
C2_2 B7_2 B8_2 58.73(9) . . ?
B3_2 B7_2 B8_2 108.54(11) . . ?
B12_2 B7_2 B8_2 60.15(9) . . ?
C2_2 B7_2 B11_2 105.82(11) . . ?
B3_2 B7_2 B11_2 59.72(9) . . ?
B12_2 B7_2 B11_2 60.31(9) . . ?
B8_2 B7_2 B11_2 108.68(12) . . ?
C2_2 B7_2 H7_2 124.0 . . ?
B3_2 B7_2 H7_2 121.3 . . ?
B12_2 B7_2 H7_2 122.3 . . ?
B8_2 B7_2 H7_2 121.2 . . ?
B11_2 B7_2 H7_2 121.9 . . ?
C2_2 B8_2 B6_2 59.04(8) . . ?
C2_2 B8_2 B9_2 105.05(11) . . ?
B6_2 B8_2 B9_2 59.58(9) . . ?
C2_2 B8_2 B7_2 58.71(9) . . ?
B6_2 B8_2 B7_2 107.87(11) . . ?
B9_2 B8_2 B7_2 107.97(12) . . ?
C2_2 B8_2 B12_2 105.06(11) . . ?
B6_2 B8_2 B12_2 107.84(12) . . ?
B9_2 B8_2 B12_2 60.24(9) . . ?
B7_2 B8_2 B12_2 59.90(9) . . ?
C2_2 B8_2 H8_2 124.4 . . ?
B6_2 B8_2 H8_2 121.7 . . ?
B9_2 B8_2 H8_2 122.3 . . ?
B7_2 B8_2 H8_2 121.6 . . ?
B12_2 B8_2 H8_2 122.3 . . ?
B6_2 B9_2 B8_2 60.19(9) . . ?
B6_2 B9_2 B5_2 59.90(9) . . ?
B8_2 B9_2 B5_2 107.88(11) . . ?
B6_2 B9_2 B12_2 108.13(11) . . ?
B8_2 B9_2 B12_2 60.01(9) . . ?
B5_2 B9_2 B12_2 107.70(11) . . ?
B6_2 B9_2 B10_2 107.88(11) . . ?
B8_2 B9_2 B10_2 107.85(11) . . ?
B5_2 B9_2 B10_2 59.81(9) . . ?
B12_2 B9_2 B10_2 59.86(9) . . ?
B6_2 B9_2 H9_2 121.6 . . ?
B8_2 B9_2 H9_2 121.7 . . ?
B5_2 B9_2 H9_2 121.9 . . ?
B12_2 B9_2 H9_2 121.8 . . ?
B10_2 B9_2 H9_2 121.9 . . ?
B4_2 B10_2 B5_2 60.14(9) . . ?
B4_2 B10_2 B12_2 107.86(11) . . ?
B5_2 B10_2 B12_2 107.92(11) . . ?
B4_2 B10_2 B11_2 59.94(9) . . ?
B5_2 B10_2 B11_2 108.14(11) . . ?
B12_2 B10_2 B11_2 60.01(9) . . ?
B4_2 B10_2 B9_2 108.05(11) . . ?
B5_2 B10_2 B9_2 59.96(9) . . ?
B12_2 B10_2 B9_2 59.98(9) . . ?
B11_2 B10_2 B9_2 108.11(12) . . ?
B4_2 B10_2 H10_2 121.7 . . ?
B5_2 B10_2 H10_2 121.7 . . ?
B12_2 B10_2 H10_2 121.8 . . ?
B11_2 B10_2 H10_2 121.6 . . ?
B9_2 B10_2 H10_2 121.7 . . ?
B3_2 B11_2 B7_2 59.70(9) . . ?
B3_2 B11_2 B4_2 59.79(9) . . ?
B7_2 B11_2 B4_2 107.32(11) . . ?
B3_2 B11_2 B12_2 107.57(11) . . ?
B7_2 B11_2 B12_2 59.80(9) . . ?
B4_2 B11_2 B12_2 107.53(11) . . ?
B3_2 B11_2 B10_2 107.40(11) . . ?
B7_2 B11_2 B10_2 107.38(12) . . ?
B4_2 B11_2 B10_2 59.66(9) . . ?
B12_2 B11_2 B10_2 59.88(9) . . ?
B3_2 B11_2 H11_2 122.0 . . ?
B7_2 B11_2 H11_2 122.1 . . ?
B4_2 B11_2 H11_2 122.1 . . ?
B12_2 B11_2 H11_2 121.9 . . ?
B10_2 B11_2 H11_2 122.1 . . ?
B7_2 B12_2 B8_2 59.95(9) . . ?
B7_2 B12_2 B10_2 107.63(11) . . ?
B8_2 B12_2 B10_2 107.88(12) . . ?
B7_2 B12_2 B9_2 107.62(11) . . ?
B8_2 B12_2 B9_2 59.75(9) . . ?
B10_2 B12_2 B9_2 60.16(9) . . ?
B7_2 B12_2 B11_2 59.89(9) . . ?
B8_2 B12_2 B11_2 108.18(11) . . ?
B10_2 B12_2 B11_2 60.11(9) . . ?
B9_2 B12_2 B11_2 108.34(12) . . ?
B7_2 B12_2 H12_2 122.1 . . ?
B8_2 B12_2 H12_2 121.8 . . ?
B10_2 B12_2 H12_2 121.8 . . ?
B9_2 B12_2 H12_2 121.7 . . ?
B11_2 B12_2 H12_2 121.5 . . ?
C1_2 B3_2 C2_2 57.81(8) . . ?
C1_2 B3_2 B7_2 105.72(11) . . ?
C2_2 B3_2 B7_2 58.72(9) . . ?
C1_2 B3_2 B11_2 106.19(11) . . ?
C2_2 B3_2 B11_2 105.78(11) . . ?
B7_2 B3_2 B11_2 60.58(9) . . ?
C1_2 B3_2 B4_2 58.81(9) . . ?
C2_2 B3_2 B4_2 105.20(11) . . ?
B7_2 B3_2 B4_2 108.63(11) . . ?
B11_2 B3_2 B4_2 60.56(9) . . ?
C1_2 B3_2 H3_2 123.7 . . ?
C2_2 B3_2 H3_2 124.2 . . ?
B7_2 B3_2 H3_2 121.7 . . ?
B11_2 B3_2 H3_2 122.0 . . ?
B4_2 B3_2 H3_2 121.9 . . ?
C3_3 C1_3 C2_3 108.38(13) . . ?
C3_3 C1_3 C4_3 106.44(14) . . ?
C2_3 C1_3 C4_3 109.58(13) . . ?
C3_3 C1_3 C13_1 108.24(13) . . ?
C2_3 C1_3 C13_1 109.20(12) . . ?
C4_3 C1_3 C13_1 114.79(13) . . ?
C1_3 C2_3 H2A_3 109.5 . . ?
C1_3 C2_3 H2B_3 109.5 . . ?
H2A_3 C2_3 H2B_3 109.5 . . ?
C1_3 C2_3 H2C_3 109.5 . . ?
H2A_3 C2_3 H2C_3 109.5 . . ?
H2B_3 C2_3 H2C_3 109.5 . . ?
C1_3 C3_3 H3A_3 109.5 . . ?
C1_3 C3_3 H3B_3 109.5 . . ?
H3A_3 C3_3 H3B_3 109.5 . . ?
C1_3 C3_3 H3C_3 109.5 . . ?
H3A_3 C3_3 H3C_3 109.5 . . ?
H3B_3 C3_3 H3C_3 109.5 . . ?
C1_3 C4_3 H4A_3 109.5 . . ?
C1_3 C4_3 H4B_3 109.5 . . ?
H4A_3 C4_3 H4B_3 109.5 . . ?
C1_3 C4_3 H4C_3 109.5 . . ?
H4A_3 C4_3 H4C_3 109.5 . . ?
H4B_3 C4_3 H4C_3 109.5 . . ?
C2_4 C1_4 C3_4 121.3(2) . 3_766 ?
C2_4 C1_4 H1_4 119.4 . . ?
C3_4 C1_4 H1_4 119.4 3_766 . ?
C1_4 C2_4 C3_4 119.6(2) . . ?
C1_4 C2_4 H2_4 120.2 . . ?
C3_4 C2_4 H2_4 120.2 . . ?
C2_4 C3_4 C1_4 119.2(2) . 3_766 ?
C2_4 C3_4 H3_4 120.4 . . ?
C1_4 C3_4 H3_4 120.4 3_766 . ?

loop_
_geom_bond_atom_site_label_1
_geom_bond_atom_site_label_2
_geom_bond_distance
_geom_bond_site_symmetry_2
_geom_bond_publ_flag
B1_1 C1_1 1.555(2) . ?
B1_1 C14_1 1.567(2) . ?
B1_1 C1_2 1.614(2) . ?
C1_1 C2_1 1.405(2) . ?
C1_1 C6_1 1.420(2) . ?
C2_1 C3_1 1.386(2) . ?
C2_1 H2_1 0.9500 . ?
C3_1 C4_1 1.388(2) . ?
C3_1 H3_1 0.9500 . ?
C4_1 C5_1 1.386(2) . ?
C4_1 H4_1 0.9500 . ?
C5_1 C6_1 1.392(2) . ?
C5_1 H5_1 0.9500 . ?
C6_1 C7_1 1.491(2) . ?
C7_1 C8_1 1.398(2) . ?
C7_1 C12_1 1.412(2) . ?
C8_1 C9_1 1.386(2) . ?
C8_1 H8_1 0.9500 . ?
C9_1 C10_1 1.383(2) . ?
C9_1 H9_1 0.9500 . ?
C10_1 C11_1 1.390(2) . ?
C10_1 H10_1 0.9500 . ?
C11_1 C12_1 1.398(2) . ?
C11_1 H11_1 0.9500 . ?
C12_1 C13_1 1.526(2) . ?
C13_1 C1_3 1.551(2) . ?
C13_1 C14_1 1.5518(19) . ?
C13_1 H13_1 1.0000 . ?
C14_1 H14A_1 0.9900 . ?
C14_1 H14B_1 0.9900 . ?
C1_2 C2_2 1.6709(19) . ?
C1_2 B4_2 1.716(2) . ?
C1_2 B5_2 1.717(2) . ?
C1_2 B3_2 1.728(2) . ?
C1_2 B6_2 1.742(2) . ?
C2_2 C3_2 1.5173(19) . ?
C2_2 B7_2 1.713(2) . ?
C2_2 B8_2 1.713(2) . ?
C2_2 B6_2 1.721(2) . ?
C2_2 B3_2 1.729(2) . ?
C3_2 H3A_2 0.9800 . ?
C3_2 H3B_2 0.9800 . ?
C3_2 H3C_2 0.9800 . ?
B4_2 B3_2 1.767(2) . ?
B4_2 B10_2 1.776(2) . ?
B4_2 B11_2 1.781(2) . ?
B4_2 B5_2 1.783(2) . ?
B4_2 H4_2 1.1200 . ?
B5_2 B6_2 1.773(2) . ?
B5_2 B10_2 1.782(2) . ?
B5_2 B9_2 1.785(2) . ?
B5_2 H5_2 1.1200 . ?
B6_2 B9_2 1.766(2) . ?
B6_2 B8_2 1.777(2) . ?
B6_2 H6_2 1.1200 . ?
B7_2 B3_2 1.764(2) . ?
B7_2 B12_2 1.778(2) . ?
B7_2 B8_2 1.779(2) . ?
B7_2 B11_2 1.780(2) . ?
B7_2 H7_2 1.1200 . ?
B8_2 B9_2 1.778(2) . ?
B8_2 B12_2 1.782(2) . ?
B8_2 H8_2 1.1200 . ?
B9_2 B12_2 1.787(2) . ?
B9_2 B10_2 1.790(2) . ?
B9_2 H9_2 1.1200 . ?
B10_2 B12_2 1.785(2) . ?
B10_2 B11_2 1.789(2) . ?
B10_2 H10_2 1.1200 . ?
B11_2 B3_2 1.764(2) . ?
B11_2 B12_2 1.787(2) . ?
B11_2 H11_2 1.1200 . ?
B12_2 H12_2 1.1200 . ?
B3_2 H3_2 1.1200 . ?
C1_3 C3_3 1.527(2) . ?
C1_3 C2_3 1.531(2) . ?
C1_3 C4_3 1.546(2) . ?
C2_3 H2A_3 0.9800 . ?
C2_3 H2B_3 0.9800 . ?
C2_3 H2C_3 0.9800 . ?
C3_3 H3A_3 0.9800 . ?
C3_3 H3B_3 0.9800 . ?
C3_3 H3C_3 0.9800 . ?
C4_3 H4A_3 0.9800 . ?
C4_3 H4B_3 0.9800 . ?
C4_3 H4C_3 0.9800 . ?
C1_4 C2_4 1.357(3) . ?
C1_4 C3_4 1.402(3) 3_766 ?
C1_4 H1_4 0.9500 . ?
C2_4 C3_4 1.377(3) . ?
C2_4 H2_4 0.9500 . ?
C3_4 H3_4 0.9500 . ?

loop_
_geom_torsion_atom_site_label_1
_geom_torsion_atom_site_label_2
_geom_torsion_atom_site_label_3
_geom_torsion_atom_site_label_4
_geom_torsion
_geom_torsion_site_symmetry_1
_geom_torsion_site_symmetry_2
_geom_torsion_site_symmetry_3
_geom_torsion_site_symmetry_4
_geom_torsion_publ_flag
C14_1 B1_1 C1_1 C2_1 -122.09(15) . . . . ?
C1_2 B1_1 C1_1 C2_1 55.84(19) . . . . ?
C14_1 B1_1 C1_1 C6_1 53.84(19) . . . . ?
C1_2 B1_1 C1_1 C6_1 -128.22(14) . . . . ?
C6_1 C1_1 C2_1 C3_1 -2.2(2) . . . . ?
B1_1 C1_1 C2_1 C3_1 173.80(14) . . . . ?
C1_1 C2_1 C3_1 C4_1 2.2(2) . . . . ?
C2_1 C3_1 C4_1 C5_1 0.1(2) . . . . ?
C3_1 C4_1 C5_1 C6_1 -2.2(2) . . . . ?
C4_1 C5_1 C6_1 C1_1 2.1(2) . . . . ?
C4_1 C5_1 C6_1 C7_1 177.49(13) . . . . ?
C2_1 C1_1 C6_1 C5_1 0.1(2) . . . . ?
B1_1 C1_1 C6_1 C5_1 -176.01(13) . . . . ?
C2_1 C1_1 C6_1 C7_1 -175.25(13) . . . . ?
B1_1 C1_1 C6_1 C7_1 8.7(2) . . . . ?
C5_1 C6_1 C7_1 C8_1 -51.99(19) . . . . ?
C1_1 C6_1 C7_1 C8_1 123.34(15) . . . . ?
C5_1 C6_1 C7_1 C12_1 130.71(15) . . . . ?
C1_1 C6_1 C7_1 C12_1 -53.96(19) . . . . ?
C12_1 C7_1 C8_1 C9_1 2.3(2) . . . . ?
C6_1 C7_1 C8_1 C9_1 -175.00(13) . . . . ?
C7_1 C8_1 C9_1 C10_1 0.0(2) . . . . ?
C8_1 C9_1 C10_1 C11_1 -1.5(2) . . . . ?
C9_1 C10_1 C11_1 C12_1 0.6(2) . . . . ?
C10_1 C11_1 C12_1 C7_1 1.7(2) . . . . ?
C10_1 C11_1 C12_1 C13_1 178.41(13) . . . . ?
C8_1 C7_1 C12_1 C11_1 -3.2(2) . . . . ?
C6_1 C7_1 C12_1 C11_1 174.11(13) . . . . ?
C8_1 C7_1 C12_1 C13_1 179.88(12) . . . . ?
C6_1 C7_1 C12_1 C13_1 -2.86(19) . . . . ?
C11_1 C12_1 C13_1 C1_3 37.4(2) . . . . ?
C7_1 C12_1 C13_1 C1_3 -145.89(14) . . . . ?
C11_1 C12_1 C13_1 C14_1 -95.42(16) . . . . ?
C7_1 C12_1 C13_1 C14_1 81.30(15) . . . . ?
C12_1 C13_1 C14_1 B1_1 -60.76(15) . . . . ?
C1_3 C13_1 C14_1 B1_1 164.31(13) . . . . ?
C1_1 B1_1 C14_1 C13_1 -21.71(19) . . . . ?
C1_2 B1_1 C14_1 C13_1 160.31(12) . . . . ?
C1_1 B1_1 C1_2 C2_2 76.12(16) . . . . ?
C14_1 B1_1 C1_2 C2_2 -105.93(14) . . . . ?
C1_1 B1_1 C1_2 B4_2 -144.06(13) . . . . ?
C14_1 B1_1 C1_2 B4_2 33.89(18) . . . . ?
C1_1 B1_1 C1_2 B5_2 -67.48(18) . . . . ?
C14_1 B1_1 C1_2 B5_2 110.47(15) . . . . ?
C1_1 B1_1 C1_2 B3_2 144.94(13) . . . . ?
C14_1 B1_1 C1_2 B3_2 -37.12(17) . . . . ?
C1_1 B1_1 C1_2 B6_2 6.59(19) . . . . ?
C14_1 B1_1 C1_2 B6_2 -175.46(12) . . . . ?
B1_1 C1_2 C2_2 C3_2 -2.50(17) . . . . ?
B4_2 C1_2 C2_2 C3_2 -146.73(12) . . . . ?
B5_2 C1_2 C2_2 C3_2 146.21(12) . . . . ?
B3_2 C1_2 C2_2 C3_2 -107.86(14) . . . . ?
B6_2 C1_2 C2_2 C3_2 107.69(14) . . . . ?
B1_1 C1_2 C2_2 B7_2 143.28(12) . . . . ?
B4_2 C1_2 C2_2 B7_2 -0.95(14) . . . . ?
B5_2 C1_2 C2_2 B7_2 -68.02(13) . . . . ?
B3_2 C1_2 C2_2 B7_2 37.92(10) . . . . ?
B6_2 C1_2 C2_2 B7_2 -106.53(12) . . . . ?
B1_1 C1_2 C2_2 B8_2 -149.10(12) . . . . ?
B4_2 C1_2 C2_2 B8_2 66.67(13) . . . . ?
B5_2 C1_2 C2_2 B8_2 -0.39(15) . . . . ?
B3_2 C1_2 C2_2 B8_2 105.54(12) . . . . ?
B6_2 C1_2 C2_2 B8_2 -38.91(11) . . . . ?
B1_1 C1_2 C2_2 B6_2 -110.19(13) . . . . ?
B4_2 C1_2 C2_2 B6_2 105.58(11) . . . . ?
B5_2 C1_2 C2_2 B6_2 38.52(10) . . . . ?
B3_2 C1_2 C2_2 B6_2 144.45(11) . . . . ?
B1_1 C1_2 C2_2 B3_2 105.36(13) . . . . ?
B4_2 C1_2 C2_2 B3_2 -38.87(10) . . . . ?
B5_2 C1_2 C2_2 B3_2 -105.94(11) . . . . ?
B6_2 C1_2 C2_2 B3_2 -144.45(11) . . . . ?
B1_1 C1_2 B4_2 B3_2 -103.49(13) . . . . ?
C2_2 C1_2 B4_2 B3_2 38.62(10) . . . . ?
B5_2 C1_2 B4_2 B3_2 141.04(11) . . . . ?
B6_2 C1_2 B4_2 B3_2 104.16(12) . . . . ?
B1_1 C1_2 B4_2 B10_2 154.67(12) . . . . ?
C2_2 C1_2 B4_2 B10_2 -63.22(13) . . . . ?
B5_2 C1_2 B4_2 B10_2 39.20(10) . . . . ?
B3_2 C1_2 B4_2 B10_2 -101.84(12) . . . . ?
B6_2 C1_2 B4_2 B10_2 2.32(15) . . . . ?
B1_1 C1_2 B4_2 B11_2 -142.30(12) . . . . ?
C2_2 C1_2 B4_2 B11_2 -0.19(14) . . . . ?
B5_2 C1_2 B4_2 B11_2 102.23(12) . . . . ?
B3_2 C1_2 B4_2 B11_2 -38.81(10) . . . . ?
B6_2 C1_2 B4_2 B11_2 65.35(13) . . . . ?
B1_1 C1_2 B4_2 B5_2 115.47(14) . . . . ?
C2_2 C1_2 B4_2 B5_2 -102.43(11) . . . . ?
B3_2 C1_2 B4_2 B5_2 -141.04(11) . . . . ?
B6_2 C1_2 B4_2 B5_2 -36.89(11) . . . . ?
B1_1 C1_2 B5_2 B6_2 107.69(14) . . . . ?
C2_2 C1_2 B5_2 B6_2 -38.02(10) . . . . ?
B4_2 C1_2 B5_2 B6_2 -141.09(11) . . . . ?
B3_2 C1_2 B5_2 B6_2 -104.13(12) . . . . ?
B1_1 C1_2 B5_2 B10_2 -150.19(12) . . . . ?
C2_2 C1_2 B5_2 B10_2 64.11(13) . . . . ?
B4_2 C1_2 B5_2 B10_2 -38.96(10) . . . . ?
B3_2 C1_2 B5_2 B10_2 -2.00(14) . . . . ?
B6_2 C1_2 B5_2 B10_2 102.13(12) . . . . ?
B1_1 C1_2 B5_2 B4_2 -111.23(14) . . . . ?
C2_2 C1_2 B5_2 B4_2 103.07(11) . . . . ?
B3_2 C1_2 B5_2 B4_2 36.96(11) . . . . ?
B6_2 C1_2 B5_2 B4_2 141.09(11) . . . . ?
B1_1 C1_2 B5_2 B9_2 147.04(13) . . . . ?
C2_2 C1_2 B5_2 B9_2 1.34(14) . . . . ?
B4_2 C1_2 B5_2 B9_2 -101.73(12) . . . . ?
B3_2 C1_2 B5_2 B9_2 -64.77(14) . . . . ?
B6_2 C1_2 B5_2 B9_2 39.36(10) . . . . ?
B3_2 B4_2 B5_2 C1_2 -34.70(10) . . . . ?
B10_2 B4_2 B5_2 C1_2 -135.40(12) . . . . ?
B11_2 B4_2 B5_2 C1_2 -97.85(12) . . . . ?
C1_2 B4_2 B5_2 B6_2 34.90(10) . . . . ?
B3_2 B4_2 B5_2 B6_2 0.20(14) . . . . ?
B10_2 B4_2 B5_2 B6_2 -100.50(12) . . . . ?
B11_2 B4_2 B5_2 B6_2 -62.95(13) . . . . ?
C1_2 B4_2 B5_2 B10_2 135.40(12) . . . . ?
B3_2 B4_2 B5_2 B10_2 100.70(12) . . . . ?
B11_2 B4_2 B5_2 B10_2 37.55(11) . . . . ?
C1_2 B4_2 B5_2 B9_2 97.88(12) . . . . ?
B3_2 B4_2 B5_2 B9_2 63.17(13) . . . . ?
B10_2 B4_2 B5_2 B9_2 -37.52(11) . . . . ?
B11_2 B4_2 B5_2 B9_2 0.02(14) . . . . ?
C3_2 C2_2 B6_2 C1_2 -108.62(13) . . . . ?
B7_2 C2_2 B6_2 C1_2 101.68(12) . . . . ?
B8_2 C2_2 B6_2 C1_2 138.72(11) . . . . ?
B3_2 C2_2 B6_2 C1_2 33.69(10) . . . . ?
C3_2 C2_2 B6_2 B9_2 152.42(12) . . . . ?
C1_2 C2_2 B6_2 B9_2 -98.96(11) . . . . ?
B7_2 C2_2 B6_2 B9_2 2.72(15) . . . . ?
B8_2 C2_2 B6_2 B9_2 39.76(10) . . . . ?
B3_2 C2_2 B6_2 B9_2 -65.27(13) . . . . ?
C3_2 C2_2 B6_2 B5_2 -144.60(12) . . . . ?
C1_2 C2_2 B6_2 B5_2 -35.98(9) . . . . ?
B7_2 C2_2 B6_2 B5_2 65.70(14) . . . . ?
B8_2 C2_2 B6_2 B5_2 102.74(12) . . . . ?
B3_2 C2_2 B6_2 B5_2 -2.29(14) . . . . ?
C3_2 C2_2 B6_2 B8_2 112.66(13) . . . . ?
C1_2 C2_2 B6_2 B8_2 -138.72(11) . . . . ?
B7_2 C2_2 B6_2 B8_2 -37.04(11) . . . . ?
B3_2 C2_2 B6_2 B8_2 -105.03(12) . . . . ?
B1_1 C1_2 B6_2 C2_2 105.89(13) . . . . ?
B4_2 C1_2 B6_2 C2_2 -101.01(12) . . . . ?
B5_2 C1_2 B6_2 C2_2 -138.26(11) . . . . ?
B3_2 C1_2 B6_2 C2_2 -33.44(10) . . . . ?
B1_1 C1_2 B6_2 B9_2 -155.65(12) . . . . ?
C2_2 C1_2 B6_2 B9_2 98.46(12) . . . . ?
B4_2 C1_2 B6_2 B9_2 -2.56(15) . . . . ?
B5_2 C1_2 B6_2 B9_2 -39.80(10) . . . . ?
B3_2 C1_2 B6_2 B9_2 65.02(14) . . . . ?
B1_1 C1_2 B6_2 B5_2 -115.85(13) . . . . ?
C2_2 C1_2 B6_2 B5_2 138.26(11) . . . . ?
B4_2 C1_2 B6_2 B5_2 37.24(11) . . . . ?
B3_2 C1_2 B6_2 B5_2 104.81(12) . . . . ?
B1_1 C1_2 B6_2 B8_2 141.63(12) . . . . ?
C2_2 C1_2 B6_2 B8_2 35.74(10) . . . . ?
B4_2 C1_2 B6_2 B8_2 -65.28(14) . . . . ?
B5_2 C1_2 B6_2 B8_2 -102.52(12) . . . . ?
B3_2 C1_2 B6_2 B8_2 2.29(14) . . . . ?
C1_2 B5_2 B6_2 C2_2 35.63(9) . . . . ?
B10_2 B5_2 B6_2 C2_2 -62.00(13) . . . . ?
B4_2 B5_2 B6_2 C2_2 1.21(14) . . . . ?
B9_2 B5_2 B6_2 C2_2 -99.28(12) . . . . ?
B10_2 B5_2 B6_2 C1_2 -97.63(11) . . . . ?
B4_2 B5_2 B6_2 C1_2 -34.42(10) . . . . ?
B9_2 B5_2 B6_2 C1_2 -134.92(11) . . . . ?
C1_2 B5_2 B6_2 B9_2 134.92(11) . . . . ?
B10_2 B5_2 B6_2 B9_2 37.28(10) . . . . ?
B4_2 B5_2 B6_2 B9_2 100.49(12) . . . . ?
C1_2 B5_2 B6_2 B8_2 97.02(11) . . . . ?
B10_2 B5_2 B6_2 B8_2 -0.61(14) . . . . ?
B4_2 B5_2 B6_2 B8_2 62.59(13) . . . . ?
B9_2 B5_2 B6_2 B8_2 -37.90(10) . . . . ?
C3_2 C2_2 B7_2 B3_2 106.73(14) . . . . ?
C1_2 C2_2 B7_2 B3_2 -37.67(10) . . . . ?
B8_2 C2_2 B7_2 B3_2 -141.89(12) . . . . ?
B6_2 C2_2 B7_2 B3_2 -104.94(12) . . . . ?
C3_2 C2_2 B7_2 B12_2 -151.08(13) . . . . ?
C1_2 C2_2 B7_2 B12_2 64.52(13) . . . . ?
B8_2 C2_2 B7_2 B12_2 -39.70(11) . . . . ?
B6_2 C2_2 B7_2 B12_2 -2.75(15) . . . . ?
B3_2 C2_2 B7_2 B12_2 102.19(12) . . . . ?
C3_2 C2_2 B7_2 B8_2 -111.38(14) . . . . ?
C1_2 C2_2 B7_2 B8_2 104.22(12) . . . . ?
B6_2 C2_2 B7_2 B8_2 36.95(11) . . . . ?
B3_2 C2_2 B7_2 B8_2 141.89(12) . . . . ?
C3_2 C2_2 B7_2 B11_2 146.07(13) . . . . ?
C1_2 C2_2 B7_2 B11_2 1.67(14) . . . . ?
B8_2 C2_2 B7_2 B11_2 -102.55(12) . . . . ?
B6_2 C2_2 B7_2 B11_2 -65.60(14) . . . . ?
B3_2 C2_2 B7_2 B11_2 39.34(10) . . . . ?
C3_2 C2_2 B8_2 B6_2 -106.69(14) . . . . ?
C1_2 C2_2 B8_2 B6_2 38.68(11) . . . . ?
B7_2 C2_2 B8_2 B6_2 141.57(12) . . . . ?
B3_2 C2_2 B8_2 B6_2 105.31(12) . . . . ?
C3_2 C2_2 B8_2 B9_2 -146.10(13) . . . . ?
C1_2 C2_2 B8_2 B9_2 -0.74(15) . . . . ?
B7_2 C2_2 B8_2 B9_2 102.15(12) . . . . ?
B6_2 C2_2 B8_2 B9_2 -39.41(11) . . . . ?
B3_2 C2_2 B8_2 B9_2 65.90(14) . . . . ?
C3_2 C2_2 B8_2 B7_2 111.74(15) . . . . ?
C1_2 C2_2 B8_2 B7_2 -102.89(12) . . . . ?
B6_2 C2_2 B8_2 B7_2 -141.57(12) . . . . ?
B3_2 C2_2 B8_2 B7_2 -36.25(11) . . . . ?
C3_2 C2_2 B8_2 B12_2 151.28(13) . . . . ?
C1_2 C2_2 B8_2 B12_2 -63.36(14) . . . . ?
B7_2 C2_2 B8_2 B12_2 39.53(11) . . . . ?
B6_2 C2_2 B8_2 B12_2 -102.03(12) . . . . ?
B3_2 C2_2 B8_2 B12_2 3.28(15) . . . . ?
C1_2 B6_2 B8_2 C2_2 -35.33(10) . . . . ?
B9_2 B6_2 B8_2 C2_2 -134.69(12) . . . . ?
B5_2 B6_2 B8_2 C2_2 -96.64(11) . . . . ?
C2_2 B6_2 B8_2 B9_2 134.69(12) . . . . ?
C1_2 B6_2 B8_2 B9_2 99.36(12) . . . . ?
B5_2 B6_2 B8_2 B9_2 38.05(10) . . . . ?
C2_2 B6_2 B8_2 B7_2 33.93(10) . . . . ?
C1_2 B6_2 B8_2 B7_2 -1.40(14) . . . . ?
B9_2 B6_2 B8_2 B7_2 -100.76(12) . . . . ?
B5_2 B6_2 B8_2 B7_2 -62.71(14) . . . . ?
C2_2 B6_2 B8_2 B12_2 97.20(12) . . . . ?
C1_2 B6_2 B8_2 B12_2 61.87(13) . . . . ?
B9_2 B6_2 B8_2 B12_2 -37.49(11) . . . . ?
B5_2 B6_2 B8_2 B12_2 0.56(14) . . . . ?
B3_2 B7_2 B8_2 C2_2 34.17(10) . . . . ?
B12_2 B7_2 B8_2 C2_2 134.73(12) . . . . ?
B11_2 B7_2 B8_2 C2_2 97.56(12) . . . . ?
C2_2 B7_2 B8_2 B6_2 -34.06(10) . . . . ?
B3_2 B7_2 B8_2 B6_2 0.10(15) . . . . ?
B12_2 B7_2 B8_2 B6_2 100.67(12) . . . . ?
B11_2 B7_2 B8_2 B6_2 63.49(14) . . . . ?
C2_2 B7_2 B8_2 B9_2 -97.02(12) . . . . ?
B3_2 B7_2 B8_2 B9_2 -62.86(14) . . . . ?
B12_2 B7_2 B8_2 B9_2 37.71(11) . . . . ?
B11_2 B7_2 B8_2 B9_2 0.53(15) . . . . ?
C2_2 B7_2 B8_2 B12_2 -134.73(12) . . . . ?
B3_2 B7_2 B8_2 B12_2 -100.56(13) . . . . ?
B11_2 B7_2 B8_2 B12_2 -37.17(11) . . . . ?
C2_2 B6_2 B9_2 B8_2 -38.98(10) . . . . ?
C1_2 B6_2 B9_2 B8_2 -99.04(12) . . . . ?
B5_2 B6_2 B9_2 B8_2 -137.83(12) . . . . ?
C2_2 B6_2 B9_2 B5_2 98.84(11) . . . . ?
C1_2 B6_2 B9_2 B5_2 38.79(10) . . . . ?
B8_2 B6_2 B9_2 B5_2 137.83(12) . . . . ?
C2_2 B6_2 B9_2 B12_2 -1.53(14) . . . . ?
C1_2 B6_2 B9_2 B12_2 -61.58(14) . . . . ?
B5_2 B6_2 B9_2 B12_2 -100.37(12) . . . . ?
B8_2 B6_2 B9_2 B12_2 37.46(11) . . . . ?
C2_2 B6_2 B9_2 B10_2 61.76(14) . . . . ?
C1_2 B6_2 B9_2 B10_2 1.70(15) . . . . ?
B5_2 B6_2 B9_2 B10_2 -37.08(11) . . . . ?
B8_2 B6_2 B9_2 B10_2 100.74(12) . . . . ?
C2_2 B8_2 B9_2 B6_2 39.15(10) . . . . ?
B7_2 B8_2 B9_2 B6_2 100.58(12) . . . . ?
B12_2 B8_2 B9_2 B6_2 138.14(11) . . . . ?
C2_2 B8_2 B9_2 B5_2 1.54(15) . . . . ?
B6_2 B8_2 B9_2 B5_2 -37.61(11) . . . . ?
B7_2 B8_2 B9_2 B5_2 62.97(14) . . . . ?
B12_2 B8_2 B9_2 B5_2 100.53(12) . . . . ?
C2_2 B8_2 B9_2 B12_2 -98.99(12) . . . . ?
B6_2 B8_2 B9_2 B12_2 -138.14(11) . . . . ?
B7_2 B8_2 B9_2 B12_2 -37.55(11) . . . . ?
C2_2 B8_2 B9_2 B10_2 -61.64(14) . . . . ?
B6_2 B8_2 B9_2 B10_2 -100.79(12) . . . . ?
B7_2 B8_2 B9_2 B10_2 -0.20(14) . . . . ?
B12_2 B8_2 B9_2 B10_2 37.35(10) . . . . ?
C1_2 B5_2 B9_2 B6_2 -39.51(10) . . . . ?
B10_2 B5_2 B9_2 B6_2 -138.40(12) . . . . ?
B4_2 B5_2 B9_2 B6_2 -101.09(12) . . . . ?
C1_2 B5_2 B9_2 B8_2 -1.77(15) . . . . ?
B6_2 B5_2 B9_2 B8_2 37.74(11) . . . . ?
B10_2 B5_2 B9_2 B8_2 -100.66(12) . . . . ?
B4_2 B5_2 B9_2 B8_2 -63.35(14) . . . . ?
C1_2 B5_2 B9_2 B12_2 61.59(13) . . . . ?
B6_2 B5_2 B9_2 B12_2 101.10(12) . . . . ?
B10_2 B5_2 B9_2 B12_2 -37.30(11) . . . . ?
B4_2 B5_2 B9_2 B12_2 0.01(14) . . . . ?
C1_2 B5_2 B9_2 B10_2 98.88(12) . . . . ?
B6_2 B5_2 B9_2 B10_2 138.40(12) . . . . ?
B4_2 B5_2 B9_2 B10_2 37.31(10) . . . . ?
C1_2 B4_2 B10_2 B5_2 -38.55(10) . . . . ?
B3_2 B4_2 B10_2 B5_2 -100.89(12) . . . . ?
B11_2 B4_2 B10_2 B5_2 -138.33(12) . . . . ?
C1_2 B4_2 B10_2 B12_2 62.27(14) . . . . ?
B3_2 B4_2 B10_2 B12_2 -0.07(15) . . . . ?
B11_2 B4_2 B10_2 B12_2 -37.52(11) . . . . ?
B5_2 B4_2 B10_2 B12_2 100.82(12) . . . . ?
C1_2 B4_2 B10_2 B11_2 99.78(12) . . . . ?
B3_2 B4_2 B10_2 B11_2 37.45(11) . . . . ?
B5_2 B4_2 B10_2 B11_2 138.33(12) . . . . ?
C1_2 B4_2 B10_2 B9_2 -1.13(15) . . . . ?
B3_2 B4_2 B10_2 B9_2 -63.46(14) . . . . ?
B11_2 B4_2 B10_2 B9_2 -100.91(13) . . . . ?
B5_2 B4_2 B10_2 B9_2 37.42(11) . . . . ?
C1_2 B5_2 B10_2 B4_2 38.46(10) . . . . ?
B6_2 B5_2 B10_2 B4_2 101.15(12) . . . . ?
B9_2 B5_2 B10_2 B4_2 138.13(12) . . . . ?
C1_2 B5_2 B10_2 B12_2 -62.26(13) . . . . ?
B6_2 B5_2 B10_2 B12_2 0.43(14) . . . . ?
B4_2 B5_2 B10_2 B12_2 -100.72(12) . . . . ?
B9_2 B5_2 B10_2 B12_2 37.40(10) . . . . ?
C1_2 B5_2 B10_2 B11_2 1.20(14) . . . . ?
B6_2 B5_2 B10_2 B11_2 63.89(14) . . . . ?
B4_2 B5_2 B10_2 B11_2 -37.26(11) . . . . ?
B9_2 B5_2 B10_2 B11_2 100.86(12) . . . . ?
C1_2 B5_2 B10_2 B9_2 -99.66(11) . . . . ?
B6_2 B5_2 B10_2 B9_2 -36.97(10) . . . . ?
B4_2 B5_2 B10_2 B9_2 -138.13(12) . . . . ?
B6_2 B9_2 B10_2 B4_2 -0.38(15) . . . . ?
B8_2 B9_2 B10_2 B4_2 63.20(14) . . . . ?
B5_2 B9_2 B10_2 B4_2 -37.51(11) . . . . ?
B12_2 B9_2 B10_2 B4_2 100.62(12) . . . . ?
B6_2 B9_2 B10_2 B5_2 37.13(11) . . . . ?
B8_2 B9_2 B10_2 B5_2 100.71(12) . . . . ?
B12_2 B9_2 B10_2 B5_2 138.13(11) . . . . ?
B6_2 B9_2 B10_2 B12_2 -101.00(12) . . . . ?
B8_2 B9_2 B10_2 B12_2 -37.42(10) . . . . ?
B5_2 B9_2 B10_2 B12_2 -138.13(11) . . . . ?
B6_2 B9_2 B10_2 B11_2 -63.78(14) . . . . ?
B8_2 B9_2 B10_2 B11_2 -0.20(14) . . . . ?
B5_2 B9_2 B10_2 B11_2 -100.91(12) . . . . ?
B12_2 B9_2 B10_2 B11_2 37.22(10) . . . . ?
C2_2 B7_2 B11_2 B3_2 -39.30(10) . . . . ?
B12_2 B7_2 B11_2 B3_2 -138.13(12) . . . . ?
B8_2 B7_2 B11_2 B3_2 -101.03(12) . . . . ?
C2_2 B7_2 B11_2 B4_2 -1.74(14) . . . . ?
B3_2 B7_2 B11_2 B4_2 37.56(10) . . . . ?
B12_2 B7_2 B11_2 B4_2 -100.58(12) . . . . ?
B8_2 B7_2 B11_2 B4_2 -63.47(14) . . . . ?
C2_2 B7_2 B11_2 B12_2 98.84(12) . . . . ?
B3_2 B7_2 B11_2 B12_2 138.13(12) . . . . ?
B8_2 B7_2 B11_2 B12_2 37.11(11) . . . . ?
C2_2 B7_2 B11_2 B10_2 61.08(13) . . . . ?
B3_2 B7_2 B11_2 B10_2 100.38(12) . . . . ?
B12_2 B7_2 B11_2 B10_2 -37.76(11) . . . . ?
B8_2 B7_2 B11_2 B10_2 -0.65(15) . . . . ?
C1_2 B4_2 B11_2 B3_2 38.72(10) . . . . ?
B10_2 B4_2 B11_2 B3_2 137.89(12) . . . . ?
B5_2 B4_2 B11_2 B3_2 100.46(12) . . . . ?
C1_2 B4_2 B11_2 B7_2 1.20(14) . . . . ?
B3_2 B4_2 B11_2 B7_2 -37.52(11) . . . . ?
B10_2 B4_2 B11_2 B7_2 100.37(12) . . . . ?
B5_2 B4_2 B11_2 B7_2 62.95(14) . . . . ?
C1_2 B4_2 B11_2 B12_2 -61.79(13) . . . . ?
B3_2 B4_2 B11_2 B12_2 -100.51(12) . . . . ?
B10_2 B4_2 B11_2 B12_2 37.38(11) . . . . ?
B5_2 B4_2 B11_2 B12_2 -0.05(15) . . . . ?
C1_2 B4_2 B11_2 B10_2 -99.17(12) . . . . ?
B3_2 B4_2 B11_2 B10_2 -137.89(12) . . . . ?
B5_2 B4_2 B11_2 B10_2 -37.42(11) . . . . ?
B4_2 B10_2 B11_2 B3_2 -37.40(11) . . . . ?
B5_2 B10_2 B11_2 B3_2 -0.05(15) . . . . ?
B12_2 B10_2 B11_2 B3_2 100.60(12) . . . . ?
B9_2 B10_2 B11_2 B3_2 63.40(14) . . . . ?
B4_2 B10_2 B11_2 B7_2 -100.27(12) . . . . ?
B5_2 B10_2 B11_2 B7_2 -62.92(14) . . . . ?
B12_2 B10_2 B11_2 B7_2 37.73(10) . . . . ?
B9_2 B10_2 B11_2 B7_2 0.52(14) . . . . ?
B5_2 B10_2 B11_2 B4_2 37.35(11) . . . . ?
B12_2 B10_2 B11_2 B4_2 137.99(12) . . . . ?
B9_2 B10_2 B11_2 B4_2 100.79(12) . . . . ?
B4_2 B10_2 B11_2 B12_2 -137.99(12) . . . . ?
B5_2 B10_2 B11_2 B12_2 -100.64(12) . . . . ?
B9_2 B10_2 B11_2 B12_2 -37.20(11) . . . . ?
C2_2 B7_2 B12_2 B8_2 39.01(10) . . . . ?
B3_2 B7_2 B12_2 B8_2 101.48(12) . . . . ?
B11_2 B7_2 B12_2 B8_2 138.78(12) . . . . ?
C2_2 B7_2 B12_2 B10_2 -61.84(14) . . . . ?
B3_2 B7_2 B12_2 B10_2 0.62(15) . . . . ?
B8_2 B7_2 B12_2 B10_2 -100.85(13) . . . . ?
B11_2 B7_2 B12_2 B10_2 37.93(11) . . . . ?
C2_2 B7_2 B12_2 B9_2 1.62(15) . . . . ?
B3_2 B7_2 B12_2 B9_2 64.08(14) . . . . ?
B8_2 B7_2 B12_2 B9_2 -37.40(11) . . . . ?
B11_2 B7_2 B12_2 B9_2 101.38(13) . . . . ?
C2_2 B7_2 B12_2 B11_2 -99.77(12) . . . . ?
B3_2 B7_2 B12_2 B11_2 -37.30(11) . . . . ?
B8_2 B7_2 B12_2 B11_2 -138.78(12) . . . . ?
C2_2 B8_2 B12_2 B7_2 -38.96(10) . . . . ?
B6_2 B8_2 B12_2 B7_2 -100.73(12) . . . . ?
B9_2 B8_2 B12_2 B7_2 -137.92(12) . . . . ?
C2_2 B8_2 B12_2 B10_2 61.48(14) . . . . ?
B6_2 B8_2 B12_2 B10_2 -0.29(15) . . . . ?
B9_2 B8_2 B12_2 B10_2 -37.49(10) . . . . ?
B7_2 B8_2 B12_2 B10_2 100.43(12) . . . . ?
C2_2 B8_2 B12_2 B9_2 98.97(12) . . . . ?
B6_2 B8_2 B12_2 B9_2 37.20(10) . . . . ?
B7_2 B8_2 B12_2 B9_2 137.92(12) . . . . ?
C2_2 B8_2 B12_2 B11_2 -2.09(15) . . . . ?
B6_2 B8_2 B12_2 B11_2 -63.86(14) . . . . ?
B9_2 B8_2 B12_2 B11_2 -101.06(12) . . . . ?
B7_2 B8_2 B12_2 B11_2 36.87(11) . . . . ?
B4_2 B10_2 B12_2 B7_2 -0.34(15) . . . . ?
B5_2 B10_2 B12_2 B7_2 63.20(14) . . . . ?
B11_2 B10_2 B12_2 B7_2 -37.83(11) . . . . ?
B9_2 B10_2 B12_2 B7_2 100.59(12) . . . . ?
B4_2 B10_2 B12_2 B8_2 -63.62(14) . . . . ?
B5_2 B10_2 B12_2 B8_2 -0.08(14) . . . . ?
B11_2 B10_2 B12_2 B8_2 -101.11(12) . . . . ?
B9_2 B10_2 B12_2 B8_2 37.31(10) . . . . ?
B4_2 B10_2 B12_2 B9_2 -100.93(12) . . . . ?
B5_2 B10_2 B12_2 B9_2 -37.39(10) . . . . ?
B11_2 B10_2 B12_2 B9_2 -138.42(11) . . . . ?
B4_2 B10_2 B12_2 B11_2 37.49(11) . . . . ?
B5_2 B10_2 B12_2 B11_2 101.03(12) . . . . ?
B9_2 B10_2 B12_2 B11_2 138.42(11) . . . . ?
B6_2 B9_2 B12_2 B7_2 -0.05(15) . . . . ?
B8_2 B9_2 B12_2 B7_2 37.49(11) . . . . ?
B5_2 B9_2 B12_2 B7_2 -63.35(14) . . . . ?
B10_2 B9_2 B12_2 B7_2 -100.62(12) . . . . ?
B6_2 B9_2 B12_2 B8_2 -37.54(11) . . . . ?
B5_2 B9_2 B12_2 B8_2 -100.83(12) . . . . ?
B10_2 B9_2 B12_2 B8_2 -138.10(11) . . . . ?
B6_2 B9_2 B12_2 B10_2 100.57(12) . . . . ?
B8_2 B9_2 B12_2 B10_2 138.10(11) . . . . ?
B5_2 B9_2 B12_2 B10_2 37.27(10) . . . . ?
B6_2 B9_2 B12_2 B11_2 63.25(14) . . . . ?
B8_2 B9_2 B12_2 B11_2 100.79(12) . . . . ?
B5_2 B9_2 B12_2 B11_2 -0.04(15) . . . . ?
B10_2 B9_2 B12_2 B11_2 -37.31(11) . . . . ?
B3_2 B11_2 B12_2 B7_2 37.18(11) . . . . ?
B4_2 B11_2 B12_2 B7_2 100.22(12) . . . . ?
B10_2 B11_2 B12_2 B7_2 137.50(12) . . . . ?
B3_2 B11_2 B12_2 B8_2 0.29(16) . . . . ?
B7_2 B11_2 B12_2 B8_2 -36.89(11) . . . . ?
B4_2 B11_2 B12_2 B8_2 63.32(14) . . . . ?
B10_2 B11_2 B12_2 B8_2 100.60(13) . . . . ?
B3_2 B11_2 B12_2 B10_2 -100.31(12) . . . . ?
B7_2 B11_2 B12_2 B10_2 -137.50(12) . . . . ?
B4_2 B11_2 B12_2 B10_2 -37.28(10) . . . . ?
B3_2 B11_2 B12_2 B9_2 -62.98(14) . . . . ?
B7_2 B11_2 B12_2 B9_2 -100.16(12) . . . . ?
B4_2 B11_2 B12_2 B9_2 0.06(15) . . . . ?
B10_2 B11_2 B12_2 B9_2 37.33(11) . . . . ?
B1_1 C1_2 B3_2 C2_2 -107.92(12) . . . . ?
B4_2 C1_2 B3_2 C2_2 138.02(11) . . . . ?
B5_2 C1_2 B3_2 C2_2 100.73(11) . . . . ?
B6_2 C1_2 B3_2 C2_2 33.22(10) . . . . ?
B1_1 C1_2 B3_2 B7_2 -143.37(12) . . . . ?
C2_2 C1_2 B3_2 B7_2 -35.45(10) . . . . ?
B4_2 C1_2 B3_2 B7_2 102.56(12) . . . . ?
B5_2 C1_2 B3_2 B7_2 65.27(14) . . . . ?
B6_2 C1_2 B3_2 B7_2 -2.24(14) . . . . ?
B1_1 C1_2 B3_2 B11_2 153.35(12) . . . . ?
C2_2 C1_2 B3_2 B11_2 -98.73(11) . . . . ?
B4_2 C1_2 B3_2 B11_2 39.29(10) . . . . ?
B5_2 C1_2 B3_2 B11_2 2.00(15) . . . . ?
B6_2 C1_2 B3_2 B11_2 -65.52(14) . . . . ?
B1_1 C1_2 B3_2 B4_2 114.06(13) . . . . ?
C2_2 C1_2 B3_2 B4_2 -138.02(11) . . . . ?
B5_2 C1_2 B3_2 B4_2 -37.29(11) . . . . ?
B6_2 C1_2 B3_2 B4_2 -104.80(12) . . . . ?
C3_2 C2_2 B3_2 C1_2 108.21(13) . . . . ?
B7_2 C2_2 B3_2 C1_2 -139.21(11) . . . . ?
B8_2 C2_2 B3_2 C1_2 -102.60(12) . . . . ?
B6_2 C2_2 B3_2 C1_2 -33.95(10) . . . . ?
C3_2 C2_2 B3_2 B7_2 -112.58(14) . . . . ?
C1_2 C2_2 B3_2 B7_2 139.21(11) . . . . ?
B8_2 C2_2 B3_2 B7_2 36.61(11) . . . . ?
B6_2 C2_2 B3_2 B7_2 105.25(12) . . . . ?
C3_2 C2_2 B3_2 B11_2 -152.32(12) . . . . ?
C1_2 C2_2 B3_2 B11_2 99.47(12) . . . . ?
B7_2 C2_2 B3_2 B11_2 -39.74(11) . . . . ?
B8_2 C2_2 B3_2 B11_2 -3.13(15) . . . . ?
B6_2 C2_2 B3_2 B11_2 65.52(14) . . . . ?
C3_2 C2_2 B3_2 B4_2 144.58(12) . . . . ?
C1_2 C2_2 B3_2 B4_2 36.37(10) . . . . ?
B7_2 C2_2 B3_2 B4_2 -102.84(12) . . . . ?
B8_2 C2_2 B3_2 B4_2 -66.23(14) . . . . ?
B6_2 C2_2 B3_2 B4_2 2.42(14) . . . . ?
C2_2 B7_2 B3_2 C1_2 35.05(10) . . . . ?
B12_2 B7_2 B3_2 C1_2 -62.46(14) . . . . ?
B8_2 B7_2 B3_2 C1_2 1.25(14) . . . . ?
B11_2 B7_2 B3_2 C1_2 -100.02(12) . . . . ?
B12_2 B7_2 B3_2 C2_2 -97.51(12) . . . . ?
B8_2 B7_2 B3_2 C2_2 -33.81(10) . . . . ?
B11_2 B7_2 B3_2 C2_2 -135.07(12) . . . . ?
C2_2 B7_2 B3_2 B11_2 135.07(12) . . . . ?
B12_2 B7_2 B3_2 B11_2 37.56(11) . . . . ?
B8_2 B7_2 B3_2 B11_2 101.26(13) . . . . ?
C2_2 B7_2 B3_2 B4_2 96.84(12) . . . . ?
B12_2 B7_2 B3_2 B4_2 -0.67(15) . . . . ?
B8_2 B7_2 B3_2 B4_2 63.03(14) . . . . ?
B11_2 B7_2 B3_2 B4_2 -38.23(11) . . . . ?
B7_2 B11_2 B3_2 C1_2 99.21(12) . . . . ?
B4_2 B11_2 B3_2 C1_2 -38.46(10) . . . . ?
B12_2 B11_2 B3_2 C1_2 61.98(14) . . . . ?
B10_2 B11_2 B3_2 C1_2 -1.12(14) . . . . ?
B7_2 B11_2 B3_2 C2_2 38.84(10) . . . . ?
B4_2 B11_2 B3_2 C2_2 -98.83(12) . . . . ?
B12_2 B11_2 B3_2 C2_2 1.61(15) . . . . ?
B10_2 B11_2 B3_2 C2_2 -61.49(14) . . . . ?
B4_2 B11_2 B3_2 B7_2 -137.67(12) . . . . ?
B12_2 B11_2 B3_2 B7_2 -37.23(11) . . . . ?
B10_2 B11_2 B3_2 B7_2 -100.33(12) . . . . ?
B7_2 B11_2 B3_2 B4_2 137.67(12) . . . . ?
B12_2 B11_2 B3_2 B4_2 100.44(12) . . . . ?
B10_2 B11_2 B3_2 B4_2 37.34(11) . . . . ?
B10_2 B4_2 B3_2 C1_2 97.93(12) . . . . ?
B11_2 B4_2 B3_2 C1_2 135.72(11) . . . . ?
B5_2 B4_2 B3_2 C1_2 34.41(10) . . . . ?
C1_2 B4_2 B3_2 C2_2 -35.92(9) . . . . ?
B10_2 B4_2 B3_2 C2_2 62.02(13) . . . . ?
B11_2 B4_2 B3_2 C2_2 99.80(11) . . . . ?
B5_2 B4_2 B3_2 C2_2 -1.51(14) . . . . ?
C1_2 B4_2 B3_2 B7_2 -97.48(12) . . . . ?
B10_2 B4_2 B3_2 B7_2 0.46(15) . . . . ?
B11_2 B4_2 B3_2 B7_2 38.24(11) . . . . ?
B5_2 B4_2 B3_2 B7_2 -63.07(14) . . . . ?
C1_2 B4_2 B3_2 B11_2 -135.72(11) . . . . ?
B10_2 B4_2 B3_2 B11_2 -37.78(11) . . . . ?
B5_2 B4_2 B3_2 B11_2 -101.31(12) . . . . ?
C12_1 C13_1 C1_3 C3_3 165.65(13) . . . . ?
C14_1 C13_1 C1_3 C3_3 -65.56(17) . . . . ?
C12_1 C13_1 C1_3 C2_3 47.85(19) . . . . ?
C14_1 C13_1 C1_3 C2_3 176.64(13) . . . . ?
C12_1 C13_1 C1_3 C4_3 -75.64(18) . . . . ?
C14_1 C13_1 C1_3 C4_3 53.15(18) . . . . ?
C3_4 C1_4 C2_4 C3_4 -0.4(3) 3_766 . . . ?
C1_4 C2_4 C3_4 C1_4 0.4(3) . . . 3_766 ?
